data_7030040
loop_
_publ_author_name
'Whitehorne, Todd J. J.'
'Vabre, Boris'
'Schaper, Frank'

_publ_section_title
;
 Lactide polymerization catalyzed by Mg and Zn diketiminate complexes with
 flexible ligand frameworks.
;
_journal_issue 17
_journal_name_full 'Dalton transactions (Cambridge, England : 2003)'
_journal_page_first 6339
_journal_page_last 6352
_journal_paper_doi 10.1039/c3dt53278j
_journal_volume 43
_journal_year 2014
_chemical_compound_source 'Synthesized by the authors. See text'
_chemical_formula_moiety 'C70 H56 Cl2 Mg N4'
_chemical_formula_sum 'C70 H56 Cl2 Mg N4'
_chemical_formula_weight 1048.39
_chemical_name_systematic
;
 ?
;
_space_group_crystal_system triclinic
_space_group_IT_number 2
_space_group_name_Hall '-P 1'
_space_group_name_H-M_alt 'P -1'
_symmetry_space_group_name_Hall '-P 1'
_symmetry_space_group_name_H-M 'P -1'
_atom_sites_solution_hydrogens geom
_atom_sites_solution_primary direct
_atom_sites_solution_secondary difmap
_audit_creation_method SHELXL-2013
_cell_angle_alpha 104.305(2)
_cell_angle_beta 109.464(2)
_cell_angle_gamma 100.227(2)
_cell_formula_units_Z 2
_cell_length_a 12.5041(8)
_cell_length_b 14.3017(8)
_cell_length_c 18.1609(10)
_cell_measurement_reflns_used 9046
_cell_measurement_temperature 100
_cell_measurement_theta_max 57.84
_cell_measurement_theta_min 2.73
_cell_volume 2844.6(3)
_computing_cell_refinement 'SAINT V8.30C(Bruker AXS, 2009)'
_computing_data_collection 'APEX2  (Bruker AXS, 2009)'
_computing_data_reduction 'SAINT V8.30C(Bruker AXS, 2009)'
_computing_molecular_graphics 'SHELXTL  (Bruker AXS, 2003)'
_computing_publication_material 'UdMX (Maris, 2004)'
_computing_structure_refinement 'SHELXL97 (Sheldrick, 2008)'
_computing_structure_solution 'SHELXS97 (Sheldrick, 2008)'
_diffrn_ambient_temperature 100
_diffrn_detector_area_resol_mean 8.3
_diffrn_measured_fraction_theta_full 0.756
_diffrn_measured_fraction_theta_max 0.982
_diffrn_measurement_device_type 'Bruker Microstar'
_diffrn_measurement_method \w
_diffrn_radiation_type CuK\a
_diffrn_radiation_wavelength 1.54178
_diffrn_reflns_av_R_equivalents 0.046
_diffrn_reflns_av_unetI/netI 0.0290
_diffrn_reflns_Laue_measured_fraction_full 0.756
_diffrn_reflns_Laue_measured_fraction_max 0.982
_diffrn_reflns_limit_h_max 13
_diffrn_reflns_limit_h_min -13
_diffrn_reflns_limit_k_max 15
_diffrn_reflns_limit_k_min -14
_diffrn_reflns_limit_l_max 19
_diffrn_reflns_limit_l_min -19
_diffrn_reflns_number 52174
_diffrn_reflns_point_group_measured_fraction_full 0.756
_diffrn_reflns_point_group_measured_fraction_max 0.982
_diffrn_reflns_theta_full 67.679
_diffrn_reflns_theta_max 57.935
_diffrn_reflns_theta_min 2.734
_diffrn_source 'Rotating Anode'
_exptl_absorpt_coefficient_mu 1.484
_exptl_absorpt_correction_T_max 0.7514
_exptl_absorpt_correction_T_min 0.5382
_exptl_absorpt_correction_type multi-scan
_exptl_absorpt_process_details 'Sadabs (Sheldrick, 2012)'
_exptl_crystal_colour Colorless
_exptl_crystal_density_diffrn 1.224
_exptl_crystal_description block
_exptl_crystal_F_000 1100
_exptl_crystal_size_max 0.13
_exptl_crystal_size_mid 0.08
_exptl_crystal_size_min 0.08
_refine_ls_extinction_method none
_refine_ls_goodness_of_fit_ref 1.036
_refine_ls_hydrogen_treatment constr
_refine_ls_matrix_type full
_refine_ls_number_parameters 702
_refine_ls_number_reflns 7765
_refine_ls_number_restraints 0
_refine_ls_restrained_S_all 1.036
_refine_ls_R_factor_all 0.0510
_refine_ls_R_factor_gt 0.0476
_refine_ls_shift/su_max 0.001
_refine_ls_shift/su_mean 0.000
_refine_ls_structure_factor_coef Fsqd
_refine_ls_weighting_details
;
 w=1/[\s^2^(Fo^2^)+(0.0858P)^2^+1.2713P]
 where P=(Fo^2^+2Fc^2^)/3
;
_refine_ls_weighting_scheme calc
_refine_ls_wR_factor_gt 0.1360
_refine_ls_wR_factor_ref 0.1392
_reflns_Friedel_coverage 0.000
_reflns_number_gt 7001
_reflns_number_total 7765
_cod_data_source_file c3dt53278j2.cif
_cod_data_source_block TODD24
_cod_original_sg_symbol_H-M P-1
_cod_database_code 7030040
_shelx_space_group_comment
;
The symmetry employed for this shelxl refinement is uniquely defined
by the following loop, which should always be used as a source of
symmetry information in preference to the above space-group names.
They are only intended as comments.
;

loop_
_space_group_symop_operation_xyz
'x, y, z'
'-x, -y, -z'

loop_
_atom_site_label
_atom_site_type_symbol
_atom_site_fract_x
_atom_site_fract_y
_atom_site_fract_z
_atom_site_U_iso_or_equiv
_atom_site_adp_type
_atom_site_occupancy
_atom_site_site_symmetry_order
_atom_site_calc_flag
_atom_site_refinement_flags_posn
_atom_site_refinement_flags_adp
Mg1 Mg 0.16523(6) 0.16685(5) 0.35131(4) 0.03446(19) Uani 1 1 d . .
N1 N 0.34461(16) 0.24034(13) 0.41574(11) 0.0386(4) Uani 1 1 d . .
N2 N 0.13257(16) 0.30278(13) 0.39190(11) 0.0378(4) Uani 1 1 d . .
N3 N 0.07007(15) 0.10483(12) 0.22490(10) 0.0341(4) Uani 1 1 d . .
N4 N 0.08396(16) 0.03306(12) 0.36016(10) 0.0357(4) Uani 1 1 d . .
Cl1 Cl 0.39769(6) 0.49202(4) 0.59448(4) 0.0574(2) Uani 1 1 d . .
Cl2 Cl 0.01117(6) -0.19085(4) 0.15372(4) 0.0542(2) Uani 1 1 d . .
C1 C 0.5224(2) 0.36015(19) 0.53332(16) 0.0536(6) Uani 1 1 d . .
H1A H 0.5627 0.3263 0.5034 0.080 Uiso 1 1 calc R U
H1B H 0.5364 0.3445 0.5836 0.080 Uiso 1 1 calc R U
H1C H 0.5516 0.4315 0.5463 0.080 Uiso 1 1 calc R U
C2 C 0.3908(2) 0.32563(16) 0.48067(13) 0.0406(5) Uani 1 1 d . .
C3 C 0.3220(2) 0.38687(16) 0.50239(13) 0.0404(5) Uani 1 1 d . .
C4 C 0.2017(2) 0.37998(15) 0.45971(13) 0.0384(5) Uani 1 1 d . .
C5 C 0.1566(2) 0.46678(17) 0.49024(15) 0.0468(6) Uani 1 1 d . .
H5A H 0.1959 0.5258 0.4830 0.070 Uiso 1 1 calc R U
H5B H 0.1724 0.4795 0.5478 0.070 Uiso 1 1 calc R U
H5C H 0.0729 0.4502 0.4593 0.070 Uiso 1 1 calc R U
C6 C 0.0118(2) 0.30507(17) 0.34790(14) 0.0412(5) Uani 1 1 d . .
H6A H -0.0227 0.3193 0.3885 0.049 Uiso 1 1 calc R U
H6B H -0.0323 0.2374 0.3102 0.049 Uiso 1 1 calc R U
C7 C -0.0124(2) 0.37684(16) 0.29810(13) 0.0380(5) Uani 1 1 d . .
C8 C -0.1316(2) 0.38103(16) 0.26916(14) 0.0423(6) Uani 1 1 d . .
C9 C -0.2218(2) 0.32252(19) 0.28492(16) 0.0501(6) Uani 1 1 d . .
H9 H -0.2021 0.2812 0.3166 0.060 Uiso 1 1 calc R U
C10 C -0.3360(2) 0.3261(2) 0.25440(18) 0.0598(7) Uani 1 1 d . .
H10 H -0.3923 0.2879 0.2663 0.072 Uiso 1 1 calc R U
C11 C -0.3703(3) 0.3862(2) 0.20549(19) 0.0647(8) Uani 1 1 d . .
H11 H -0.4488 0.3871 0.1848 0.078 Uiso 1 1 calc R U
C12 C -0.2894(2) 0.4425(2) 0.18855(17) 0.0574(7) Uani 1 1 d . .
H12 H -0.3126 0.4821 0.1560 0.069 Uiso 1 1 calc R U
C13 C -0.1676(2) 0.44261(17) 0.21984(14) 0.0450(6) Uani 1 1 d . .
C14 C -0.0846(2) 0.50044(17) 0.20214(14) 0.0469(6) Uani 1 1 d . .
H14 H -0.1074 0.5427 0.1721 0.056 Uiso 1 1 calc R U
C15 C 0.0323(2) 0.49691(16) 0.22829(13) 0.0410(5) Uani 1 1 d . .
C16 C 0.1138(2) 0.55351(17) 0.20524(15) 0.0486(6) Uani 1 1 d . .
H16 H 0.0898 0.5969 0.1768 0.058 Uiso 1 1 calc R U
C17 C 0.2247(2) 0.54580(18) 0.22362(15) 0.0491(6) Uani 1 1 d . .
H17 H 0.2757 0.5820 0.2065 0.059 Uiso 1 1 calc R U
C18 C 0.2631(2) 0.48253(17) 0.26895(14) 0.0455(6) Uani 1 1 d . .
H18 H 0.3396 0.4770 0.2812 0.055 Uiso 1 1 calc R U
C19 C 0.1904(2) 0.42950(16) 0.29509(13) 0.0405(5) Uani 1 1 d . .
H19 H 0.2191 0.3897 0.3261 0.049 Uiso 1 1 calc R U
C20 C 0.0696(2) 0.43329(16) 0.27598(13) 0.0387(5) Uani 1 1 d . .
C26 C 0.4318(2) 0.19309(17) 0.39606(15) 0.0459(6) Uani 1 1 d . .
H26A H 0.4753 0.1743 0.4426 0.055 Uiso 1 1 calc R U
H26B H 0.4878 0.2419 0.3882 0.055 Uiso 1 1 calc R U
C27 C 0.3756(2) 0.10056(17) 0.31917(14) 0.0433(6) Uani 1 1 d . .
C28 C 0.35029(19) 0.11167(18) 0.24133(15) 0.0452(6) Uani 1 1 d . .
C29 C 0.3598(2) 0.2073(2) 0.22929(16) 0.0513(6) Uani 1 1 d . .
H29 H 0.3835 0.2652 0.2747 0.062 Uiso 1 1 calc R U
C30 C 0.3349(2) 0.2153(2) 0.15288(18) 0.0579(7) Uani 1 1 d . .
H30 H 0.3404 0.2783 0.1465 0.069 Uiso 1 1 calc R U
C31 C 0.3003(2) 0.1287(2) 0.08240(17) 0.0602(7) Uani 1 1 d . .
H31 H 0.2858 0.1353 0.0306 0.072 Uiso 1 1 calc R U
C32 C 0.2885(2) 0.0362(2) 0.09084(16) 0.0538(7) Uani 1 1 d . .
H32 H 0.2650 -0.0202 0.0443 0.065 Uiso 1 1 calc R U
C33 C 0.3113(2) 0.02383(19) 0.16920(14) 0.0455(6) Uani 1 1 d . .
C34 C 0.2952(2) -0.07082(18) 0.17805(15) 0.0479(6) Uani 1 1 d . .
H34 H 0.2719 -0.1273 0.1316 0.057 Uiso 1 1 calc R U
C35 C 0.3128(2) -0.08379(18) 0.25379(15) 0.0464(6) Uani 1 1 d . .
C36 C 0.2877(2) -0.18040(19) 0.26243(16) 0.0540(7) Uani 1 1 d . .
H36 H 0.2627 -0.2372 0.2160 0.065 Uiso 1 1 calc R U
C37 C 0.2989(2) -0.1925(2) 0.33557(17) 0.0585(7) Uani 1 1 d . .
H37 H 0.2794 -0.2567 0.3390 0.070 Uiso 1 1 calc R U
C38 C 0.3409(2) -0.1062(2) 0.40766(17) 0.0571(7) Uani 1 1 d . .
H38 H 0.3495 -0.1144 0.4584 0.068 Uiso 1 1 calc R U
C39 C 0.3685(2) -0.01271(19) 0.40321(15) 0.0507(6) Uani 1 1 d . .
H39 H 0.3977 0.0424 0.4515 0.061 Uiso 1 1 calc R U
C40 C 0.3542(2) 0.00415(18) 0.32694(14) 0.0439(6) Uani 1 1 d . .
C41 C -0.0026(2) -0.02649(17) 0.08829(13) 0.0422(5) Uani 1 1 d . .
H41A H 0.0266 0.0282 0.0718 0.063 Uiso 1 1 calc R U
H41B H -0.0876 -0.0467 0.0643 0.063 Uiso 1 1 calc R U
H41C H 0.0255 -0.0823 0.0696 0.063 Uiso 1 1 calc R U
C42 C 0.04075(18) 0.00708(16) 0.18157(13) 0.0353(5) Uani 1 1 d . .
C43 C 0.04149(19) -0.06649(15) 0.22048(13) 0.0368(5) Uani 1 1 d . .
C44 C 0.05066(19) -0.05690(16) 0.30171(13) 0.0379(5) Uani 1 1 d . .
C45 C 0.0176(2) -0.15078(16) 0.32273(15) 0.0484(6) Uani 1 1 d . .
H45A H 0.0772 -0.1464 0.3741 0.073 Uiso 1 1 calc R U
H45B H 0.0116 -0.2086 0.2796 0.073 Uiso 1 1 calc R U
H45C H -0.0572 -0.1570 0.3278 0.073 Uiso 1 1 calc R U
C46 C 0.0703(2) 0.02970(16) 0.43732(14) 0.0436(6) Uani 1 1 d . .
H46A H 0.1238 -0.0046 0.4639 0.052 Uiso 1 1 calc R U
H46B H -0.0098 -0.0091 0.4236 0.052 Uiso 1 1 calc R U
C47 C 0.0949(2) 0.13269(16) 0.49725(13) 0.0417(6) Uani 1 1 d . .
C48 C 0.0035(2) 0.17889(17) 0.49143(14) 0.0435(6) Uani 1 1 d . .
C49 C -0.1138(2) 0.13328(18) 0.42888(15) 0.0508(6) Uani 1 1 d . .
H49 H -0.1295 0.0734 0.3872 0.061 Uiso 1 1 calc R U
C50 C -0.2023(3) 0.1758(2) 0.42926(18) 0.0609(7) Uani 1 1 d . .
H50 H -0.2783 0.1437 0.3889 0.073 Uiso 1 1 calc R U
C51 C -0.1805(3) 0.2686(2) 0.49038(19) 0.0623(7) Uani 1 1 d . .
H51 H -0.2421 0.2968 0.4901 0.075 Uiso 1 1 calc R U
C52 C -0.0704(3) 0.31606(19) 0.54892(17) 0.0564(7) Uani 1 1 d . .
H52 H -0.0567 0.3777 0.5879 0.068 Uiso 1 1 calc R U
C53 C 0.0250(2) 0.27382(17) 0.55223(15) 0.0456(6) Uani 1 1 d . .
C54 C 0.1375(2) 0.31974(17) 0.61502(15) 0.0489(6) Uani 1 1 d . .
H54 H 0.1522 0.3824 0.6530 0.059 Uiso 1 1 calc R U
C55 C 0.2279(2) 0.27459(18) 0.62236(15) 0.0492(6) Uani 1 1 d . .
C56 C 0.3416(3) 0.3189(2) 0.68906(17) 0.0626(7) Uani 1 1 d . .
H56 H 0.3571 0.3818 0.7270 0.075 Uiso 1 1 calc R U
C57 C 0.4267(3) 0.2715(3) 0.6982(2) 0.0760(9) Uani 1 1 d . .
H57 H 0.4997 0.3016 0.7424 0.091 Uiso 1 1 calc R U
C58 C 0.4059(3) 0.1769(2) 0.6410(2) 0.0719(8) Uani 1 1 d . .
H58 H 0.4649 0.1445 0.6480 0.086 Uiso 1 1 calc R U
C59 C 0.3008(3) 0.1328(2) 0.57621(17) 0.0568(7) Uani 1 1 d . .
H59 H 0.2894 0.0705 0.5389 0.068 Uiso 1 1 calc R U
C60 C 0.2069(2) 0.17851(17) 0.56299(14) 0.0449(6) Uani 1 1 d . .
C66 C 0.04721(19) 0.17366(16) 0.17783(13) 0.0367(5) Uani 1 1 d . .
H66A H 0.0795 0.1584 0.1360 0.044 Uiso 1 1 calc R U
H66B H 0.0930 0.2411 0.2153 0.044 Uiso 1 1 calc R U
C67 C -0.08020(19) 0.17730(16) 0.13384(13) 0.0375(5) Uani 1 1 d . .
C68 C -0.18267(19) 0.12817(16) 0.14229(13) 0.0400(5) Uani 1 1 d . .
C69 C -0.1841(2) 0.06699(18) 0.19351(15) 0.0459(6) Uani 1 1 d . .
H69 H -0.1133 0.0582 0.2250 0.055 Uiso 1 1 calc R U
C70 C -0.2867(2) 0.0210(2) 0.19764(17) 0.0550(7) Uani 1 1 d . .
H70 H -0.2840 -0.0189 0.2313 0.066 Uiso 1 1 calc R U
C71 C -0.3960(2) 0.0327(2) 0.15199(19) 0.0647(8) Uani 1 1 d . .
H71 H -0.4650 0.0003 0.1550 0.078 Uiso 1 1 calc R U
C72 C -0.3997(2) 0.0912(2) 0.10394(18) 0.0616(8) Uani 1 1 d . .
H72 H -0.4721 0.0989 0.0739 0.074 Uiso 1 1 calc R U
C73 C -0.2952(2) 0.14203(18) 0.09779(15) 0.0487(6) Uani 1 1 d . .
C74 C -0.3019(2) 0.2043(2) 0.05048(15) 0.0540(7) Uani 1 1 d . .
H74 H -0.3750 0.2127 0.0229 0.065 Uiso 1 1 calc R U
C75 C -0.2030(2) 0.25461(18) 0.04268(14) 0.0507(6) Uani 1 1 d . .
C76 C -0.2107(3) 0.3212(2) -0.00463(16) 0.0611(8) Uani 1 1 d . .
H76 H -0.2834 0.3318 -0.0298 0.073 Uiso 1 1 calc R U
C77 C -0.1164(3) 0.3685(2) -0.01365(16) 0.0642(8) Uani 1 1 d . .
H77 H -0.1237 0.4117 -0.0447 0.077 Uiso 1 1 calc R U
C78 C -0.0047(3) 0.35304(18) 0.02412(15) 0.0563(7) Uani 1 1 d . .
H78 H 0.0605 0.3849 0.0165 0.068 Uiso 1 1 calc R U
C79 C 0.0077(2) 0.29193(16) 0.07135(14) 0.0457(6) Uani 1 1 d . .
H79 H 0.0820 0.2839 0.0965 0.055 Uiso 1 1 calc R U
C80 C -0.0907(2) 0.23960(16) 0.08333(13) 0.0412(5) Uani 1 1 d . .

loop_
_atom_site_aniso_label
_atom_site_aniso_U_11
_atom_site_aniso_U_22
_atom_site_aniso_U_33
_atom_site_aniso_U_23
_atom_site_aniso_U_13
_atom_site_aniso_U_12
Mg1 0.0407(4) 0.0267(4) 0.0278(4) 0.0020(3) 0.0116(3) 0.0039(3)
N1 0.0450(11) 0.0307(10) 0.0309(10) 0.0007(8) 0.0128(8) 0.0066(8)
N2 0.0463(11) 0.0311(10) 0.0326(10) 0.0062(8) 0.0165(8) 0.0069(8)
N3 0.0361(10) 0.0304(9) 0.0304(9) 0.0044(8) 0.0127(8) 0.0056(8)
N4 0.0453(11) 0.0276(9) 0.0294(9) 0.0029(8) 0.0155(8) 0.0067(8)
Cl1 0.0683(4) 0.0371(3) 0.0424(4) -0.0078(3) 0.0114(3) 0.0073(3)
Cl2 0.0729(4) 0.0369(3) 0.0405(3) -0.0008(3) 0.0197(3) 0.0112(3)
C1 0.0480(15) 0.0431(14) 0.0444(14) -0.0056(11) 0.0073(12) 0.0027(12)
C2 0.0481(14) 0.0329(12) 0.0318(12) 0.0046(10) 0.0130(10) 0.0038(10)
C3 0.0543(14) 0.0251(11) 0.0285(11) -0.0014(9) 0.0122(10) 0.0023(10)
C4 0.0523(14) 0.0275(11) 0.0318(11) 0.0053(9) 0.0183(11) 0.0061(10)
C5 0.0629(16) 0.0337(12) 0.0409(13) 0.0049(10) 0.0218(12) 0.0149(11)
C6 0.0430(13) 0.0354(12) 0.0382(12) 0.0042(10) 0.0160(10) 0.0055(10)
C7 0.0447(13) 0.0288(11) 0.0306(11) -0.0015(9) 0.0135(10) 0.0055(10)
C8 0.0467(14) 0.0335(12) 0.0354(12) -0.0054(10) 0.0165(10) 0.0075(10)
C9 0.0504(15) 0.0433(14) 0.0486(14) 0.0003(11) 0.0225(12) 0.0096(11)
C10 0.0454(15) 0.0570(16) 0.0629(17) -0.0036(14) 0.0247(13) 0.0077(13)
C11 0.0465(16) 0.0597(18) 0.0721(19) 0.0003(15) 0.0173(14) 0.0198(14)
C12 0.0543(16) 0.0517(16) 0.0533(16) 0.0025(13) 0.0123(13) 0.0229(13)
C13 0.0509(14) 0.0348(12) 0.0373(13) -0.0036(10) 0.0136(11) 0.0132(11)
C14 0.0616(16) 0.0341(12) 0.0365(13) 0.0020(10) 0.0143(12) 0.0171(12)
C15 0.0546(15) 0.0271(11) 0.0310(11) -0.0005(9) 0.0141(10) 0.0071(10)
C16 0.0679(18) 0.0310(12) 0.0397(13) 0.0072(10) 0.0188(12) 0.0084(12)
C17 0.0574(16) 0.0372(13) 0.0440(14) 0.0075(11) 0.0202(12) 0.0004(12)
C18 0.0448(13) 0.0406(13) 0.0371(12) 0.0020(10) 0.0133(11) 0.0000(11)
C19 0.0456(13) 0.0335(12) 0.0331(12) 0.0042(10) 0.0126(10) 0.0046(10)
C20 0.0458(13) 0.0295(11) 0.0287(11) -0.0031(9) 0.0124(10) 0.0043(10)
C26 0.0425(13) 0.0380(13) 0.0401(13) -0.0048(10) 0.0107(11) 0.0071(11)
C27 0.0355(12) 0.0422(13) 0.0385(13) -0.0029(10) 0.0110(10) 0.0090(10)
C28 0.0309(12) 0.0483(14) 0.0441(14) 0.0001(11) 0.0127(10) 0.0076(10)
C29 0.0369(13) 0.0492(15) 0.0544(16) 0.0058(12) 0.0138(11) 0.0049(11)
C30 0.0411(14) 0.0595(17) 0.0661(18) 0.0200(14) 0.0180(13) 0.0053(13)
C31 0.0392(14) 0.083(2) 0.0512(16) 0.0198(15) 0.0150(12) 0.0083(14)
C32 0.0383(13) 0.0675(18) 0.0424(14) 0.0044(13) 0.0135(11) 0.0085(12)
C33 0.0323(12) 0.0532(15) 0.0399(13) 0.0005(11) 0.0127(10) 0.0097(11)
C34 0.0402(13) 0.0471(15) 0.0404(14) -0.0065(11) 0.0116(11) 0.0127(11)
C35 0.0409(13) 0.0435(14) 0.0402(13) -0.0035(11) 0.0107(10) 0.0127(11)
C36 0.0512(15) 0.0435(15) 0.0475(15) -0.0043(12) 0.0085(12) 0.0152(12)
C37 0.0606(17) 0.0449(15) 0.0539(17) 0.0053(12) 0.0120(13) 0.0134(13)
C38 0.0579(16) 0.0612(18) 0.0465(15) 0.0120(13) 0.0164(13) 0.0202(14)
C39 0.0490(15) 0.0494(15) 0.0393(14) -0.0003(11) 0.0110(11) 0.0137(12)
C40 0.0351(12) 0.0428(13) 0.0389(13) -0.0038(10) 0.0096(10) 0.0100(10)
C41 0.0472(14) 0.0414(13) 0.0284(11) 0.0017(10) 0.0123(10) 0.0087(11)
C42 0.0326(11) 0.0379(12) 0.0306(11) 0.0043(10) 0.0128(9) 0.0082(9)
C43 0.0425(12) 0.0290(11) 0.0317(11) 0.0023(9) 0.0135(10) 0.0063(10)
C44 0.0403(12) 0.0326(12) 0.0373(12) 0.0069(10) 0.0157(10) 0.0082(10)
C45 0.0723(17) 0.0294(12) 0.0396(13) 0.0047(10) 0.0253(12) 0.0083(11)
C46 0.0669(16) 0.0301(12) 0.0344(12) 0.0055(10) 0.0261(11) 0.0102(11)
C47 0.0643(16) 0.0298(11) 0.0339(12) 0.0087(10) 0.0262(12) 0.0091(11)
C48 0.0631(16) 0.0336(12) 0.0374(13) 0.0111(10) 0.0267(12) 0.0097(11)
C49 0.0677(17) 0.0381(13) 0.0431(14) 0.0114(11) 0.0222(13) 0.0089(12)
C50 0.0634(18) 0.0556(17) 0.0649(18) 0.0274(14) 0.0235(14) 0.0127(14)
C51 0.074(2) 0.0541(17) 0.077(2) 0.0304(16) 0.0420(18) 0.0275(15)
C52 0.082(2) 0.0399(14) 0.0603(17) 0.0184(13) 0.0389(16) 0.0236(14)
C53 0.0713(17) 0.0320(12) 0.0426(13) 0.0125(11) 0.0327(13) 0.0160(12)
C54 0.0757(18) 0.0300(12) 0.0402(13) 0.0043(10) 0.0302(13) 0.0096(12)
C55 0.0665(17) 0.0358(13) 0.0417(13) 0.0056(11) 0.0271(13) 0.0050(12)
C56 0.072(2) 0.0471(15) 0.0492(16) 0.0005(13) 0.0203(14) 0.0005(14)
C57 0.0598(19) 0.074(2) 0.070(2) 0.0091(17) 0.0145(15) 0.0054(17)
C58 0.0611(19) 0.073(2) 0.074(2) 0.0118(17) 0.0264(16) 0.0181(16)
C59 0.0667(18) 0.0498(15) 0.0565(16) 0.0099(13) 0.0333(15) 0.0160(14)
C60 0.0619(16) 0.0361(12) 0.0389(13) 0.0079(10) 0.0290(12) 0.0079(11)
C66 0.0383(12) 0.0320(11) 0.0316(11) 0.0049(9) 0.0118(9) 0.0024(9)
C67 0.0422(13) 0.0323(11) 0.0278(11) -0.0006(9) 0.0096(9) 0.0101(10)
C68 0.0386(13) 0.0364(12) 0.0322(11) -0.0035(10) 0.0110(10) 0.0072(10)
C69 0.0410(13) 0.0451(14) 0.0447(13) 0.0047(11) 0.0181(11) 0.0080(11)
C70 0.0476(15) 0.0516(15) 0.0585(16) 0.0064(13) 0.0256(13) 0.0045(12)
C71 0.0401(15) 0.0656(18) 0.0721(19) 0.0011(16) 0.0242(14) 0.0028(13)
C72 0.0372(14) 0.0649(18) 0.0595(17) -0.0050(15) 0.0109(12) 0.0118(13)
C73 0.0419(14) 0.0480(14) 0.0401(13) -0.0045(11) 0.0102(11) 0.0137(11)
C74 0.0499(15) 0.0530(15) 0.0399(14) -0.0021(12) 0.0042(12) 0.0205(13)
C75 0.0656(17) 0.0424(14) 0.0312(12) -0.0021(10) 0.0090(12) 0.0245(13)
C76 0.087(2) 0.0486(15) 0.0363(14) 0.0051(12) 0.0100(14) 0.0326(16)
C77 0.111(3) 0.0441(15) 0.0363(14) 0.0112(12) 0.0233(16) 0.0344(17)
C78 0.093(2) 0.0363(13) 0.0373(13) 0.0058(11) 0.0288(14) 0.0169(14)
C79 0.0655(16) 0.0336(12) 0.0322(12) 0.0035(10) 0.0185(11) 0.0121(11)
C80 0.0554(15) 0.0310(12) 0.0263(11) -0.0018(9) 0.0115(10) 0.0121(11)

loop_
_atom_type_symbol
_atom_type_description
_atom_type_scat_dispersion_real
_atom_type_scat_dispersion_imag
_atom_type_scat_source
C C 0.0181 0.0091 'International Tables Vol C Tables 4.2.6.8 and 6.1.1.4'
H H 0.0000 0.0000 'International Tables Vol C Tables 4.2.6.8 and 6.1.1.4'
N N 0.0311 0.0180 'International Tables Vol C Tables 4.2.6.8 and 6.1.1.4'
Mg Mg 0.1719 0.1771 'International Tables Vol C Tables 4.2.6.8 and 6.1.1.4'
Cl Cl 0.3639 0.7018 'International Tables Vol C Tables 4.2.6.8 and 6.1.1.4'

loop_
_geom_angle_atom_site_label_1
_geom_angle_atom_site_label_2
_geom_angle_atom_site_label_3
_geom_angle
_geom_angle_publ_flag
N2 MG1 N3 108.30(8) y
N2 MG1 N4 124.64(8) y
N3 MG1 N4 87.20(7) y
N2 MG1 N1 88.04(7) y
N3 MG1 N1 128.65(7) y
N4 MG1 N1 123.34(8) y
C2 N1 C26 115.06(18) y
C2 N1 MG1 125.07(15) y
C26 N1 MG1 119.60(13) y
C4 N2 C6 117.73(18) y
C4 N2 MG1 126.87(16) y
C6 N2 MG1 114.51(13) y
C42 N3 C66 117.04(17) y
C42 N3 MG1 124.64(14) y
C66 N3 MG1 117.75(13) y
C44 N4 C46 114.78(17) y
C44 N4 MG1 124.02(14) y
C46 N4 MG1 120.90(13) y
C2 C1 H1A 109.5 ?
C2 C1 H1B 109.5 ?
H1A C1 H1B 109.5 ?
C2 C1 H1C 109.5 ?
H1A C1 H1C 109.5 ?
H1B C1 H1C 109.5 ?
N1 C2 C3 122.7(2) y
N1 C2 C1 119.9(2) y
C3 C2 C1 117.4(2) y
C2 C3 C4 129.65(19) y
C2 C3 CL1 115.89(17) y
C4 C3 CL1 114.39(16) y
N2 C4 C3 121.1(2) y
N2 C4 C5 120.8(2) y
C3 C4 C5 117.9(2) y
C4 C5 H5A 109.5 ?
C4 C5 H5B 109.5 ?
H5A C5 H5B 109.5 ?
C4 C5 H5C 109.5 ?
H5A C5 H5C 109.5 ?
H5B C5 H5C 109.5 ?
N2 C6 C7 121.24(18) y
N2 C6 H6A 107.0 ?
C7 C6 H6A 107.0 ?
N2 C6 H6B 107.0 ?
C7 C6 H6B 107.0 ?
H6A C6 H6B 106.8 ?
C20 C7 C8 118.9(2) y
C20 C7 C6 126.4(2) y
C8 C7 C6 114.58(19) y
C7 C8 C13 120.6(2) y
C7 C8 C9 122.7(2) y
C13 C8 C9 116.6(2) y
C10 C9 C8 121.3(3) y
C10 C9 H9 119.3 ?
C8 C9 H9 119.3 ?
C9 C10 C11 121.5(3) y
C9 C10 H10 119.3 ?
C11 C10 H10 119.3 ?
C12 C11 C10 119.7(3) y
C12 C11 H11 120.1 ?
C10 C11 H11 120.1 ?
C11 C12 C13 121.2(3) y
C11 C12 H12 119.4 ?
C13 C12 H12 119.4 ?
C14 C13 C8 119.3(2) y
C14 C13 C12 121.1(2) y
C8 C13 C12 119.6(2) y
C13 C14 C15 121.6(2) y
C13 C14 H14 119.2 ?
C15 C14 H14 119.2 ?
C14 C15 C16 120.0(2) y
C14 C15 C20 120.0(2) y
C16 C15 C20 120.0(2) y
C17 C16 C15 121.7(2) y
C17 C16 H16 119.2 ?
C15 C16 H16 119.2 ?
C16 C17 C18 119.5(2) y
C16 C17 H17 120.2 ?
C18 C17 H17 120.2 ?
C19 C18 C17 121.3(2) y
C19 C18 H18 119.4 ?
C17 C18 H18 119.4 ?
C18 C19 C20 121.7(2) y
C18 C19 H19 119.1 ?
C20 C19 H19 119.1 ?
C7 C20 C15 119.5(2) y
C7 C20 C19 124.8(2) y
C15 C20 C19 115.7(2) y
N1 C26 C27 112.98(18) y
N1 C26 H26A 109.0 ?
C27 C26 H26A 109.0 ?
N1 C26 H26B 109.0 ?
C27 C26 H26B 109.0 ?
H26A C26 H26B 107.8 ?
C28 C27 C40 120.6(2) y
C28 C27 C26 119.6(2) y
C40 C27 C26 119.8(2) y
C27 C28 C29 122.8(2) y
C27 C28 C33 119.6(2) y
C29 C28 C33 117.6(2) y
C30 C29 C28 121.2(2) y
C30 C29 H29 119.4 ?
C28 C29 H29 119.4 ?
C29 C30 C31 120.9(3) y
C29 C30 H30 119.6 ?
C31 C30 H30 119.6 ?
C32 C31 C30 119.9(3) y
C32 C31 H31 120.1 ?
C30 C31 H31 120.1 ?
C31 C32 C33 121.3(2) y
C31 C32 H32 119.3 ?
C33 C32 H32 119.3 ?
C34 C33 C32 121.8(2) y
C34 C33 C28 119.2(2) y
C32 C33 C28 119.1(2) y
C35 C34 C33 122.1(2) y
C35 C34 H34 118.9 ?
C33 C34 H34 118.9 ?
C34 C35 C36 122.5(2) y
C34 C35 C40 119.1(2) y
C36 C35 C40 118.4(2) y
C37 C36 C35 122.2(2) y
C37 C36 H36 118.9 ?
C35 C36 H36 118.9 ?
C36 C37 C38 119.5(3) y
C36 C37 H37 120.3 ?
C38 C37 H37 120.3 ?
C39 C38 C37 120.7(3) y
C39 C38 H38 119.7 ?
C37 C38 H38 119.7 ?
C38 C39 C40 122.0(2) y
C38 C39 H39 119.0 ?
C40 C39 H39 119.0 ?
C27 C40 C39 123.6(2) y
C27 C40 C35 119.2(2) y
C39 C40 C35 117.2(2) y
C42 C41 H41A 109.5 ?
C42 C41 H41B 109.5 ?
H41A C41 H41B 109.5 ?
C42 C41 H41C 109.5 ?
H41A C41 H41C 109.5 ?
H41B C41 H41C 109.5 ?
N3 C42 C43 121.19(19) y
N3 C42 C41 119.93(19) y
C43 C42 C41 118.73(19) y
C42 C43 C44 129.05(19) y
C42 C43 CL2 114.38(15) y
C44 C43 CL2 116.21(16) y
N4 C44 C43 122.07(19) y
N4 C44 C45 118.85(19) y
C43 C44 C45 119.04(19) y
C44 C45 H45A 109.5 ?
C44 C45 H45B 109.5 ?
H45A C45 H45B 109.5 ?
C44 C45 H45C 109.5 ?
H45A C45 H45C 109.5 ?
H45B C45 H45C 109.5 ?
N4 C46 C47 112.99(17) y
N4 C46 H46A 109.0 ?
C47 C46 H46A 109.0 ?
N4 C46 H46B 109.0 ?
C47 C46 H46B 109.0 ?
H46A C46 H46B 107.8 ?
C48 C47 C60 120.3(2) y
C48 C47 C46 119.9(2) y
C60 C47 C46 119.7(2) y
C47 C48 C49 122.8(2) y
C47 C48 C53 119.8(2) y
C49 C48 C53 117.4(2) y
C50 C49 C48 121.2(2) y
C50 C49 H49 119.4 ?
C48 C49 H49 119.4 ?
C49 C50 C51 120.8(3) y
C49 C50 H50 119.6 ?
C51 C50 H50 119.6 ?
C52 C51 C50 120.1(3) y
C52 C51 H51 120.0 ?
C50 C51 H51 120.0 ?
C51 C52 C53 121.4(2) y
C51 C52 H52 119.3 ?
C53 C52 H52 119.3 ?
C54 C53 C52 121.7(2) y
C54 C53 C48 119.2(2) y
C52 C53 C48 119.1(2) y
C55 C54 C53 121.8(2) y
C55 C54 H54 119.1 ?
C53 C54 H54 119.1 ?
C54 C55 C56 122.0(2) y
C54 C55 C60 119.6(2) y
C56 C55 C60 118.4(2) y
C57 C56 C55 121.5(3) y
C57 C56 H56 119.3 ?
C55 C56 H56 119.3 ?
C56 C57 C58 120.3(3) y
C56 C57 H57 119.8 ?
C58 C57 H57 119.8 ?
C59 C58 C57 120.5(3) y
C59 C58 H58 119.8 ?
C57 C58 H58 119.8 ?
C58 C59 C60 122.1(3) y
C58 C59 H59 118.9 ?
C60 C59 H59 118.9 ?
C47 C60 C59 123.3(2) y
C47 C60 C55 119.4(2) y
C59 C60 C55 117.2(2) y
N3 C66 C67 120.56(17) y
N3 C66 H66A 107.2 ?
C67 C66 H66A 107.2 ?
N3 C66 H66B 107.2 ?
C67 C66 H66B 107.2 ?
H66A C66 H66B 106.8 ?
C80 C67 C68 119.3(2) y
C80 C67 C66 114.46(19) y
C68 C67 C66 126.16(19) y
C67 C68 C69 125.2(2) y
C67 C68 C73 118.7(2) y
C69 C68 C73 116.0(2) y
C70 C69 C68 121.9(2) y
C70 C69 H69 119.0 ?
C68 C69 H69 119.0 ?
C69 C70 C71 121.3(3) y
C69 C70 H70 119.3 ?
C71 C70 H70 119.3 ?
C72 C71 C70 119.4(3) y
C72 C71 H71 120.3 ?
C70 C71 H71 120.3 ?
C71 C72 C73 121.8(3) y
C71 C72 H72 119.1 ?
C73 C72 H72 119.1 ?
C74 C73 C72 120.1(2) y
C74 C73 C68 120.4(2) y
C72 C73 C68 119.5(2) y
C73 C74 C75 121.9(2) y
C73 C74 H74 119.0 ?
C75 C74 H74 119.0 ?
C74 C75 C76 121.3(3) y
C74 C75 C80 119.2(2) y
C76 C75 C80 119.5(3) y
C77 C76 C75 121.7(3) y
C77 C76 H76 119.2 ?
C75 C76 H76 119.2 ?
C76 C77 C78 120.0(3) y
C76 C77 H77 120.0 ?
C78 C77 H77 120.0 ?
C79 C78 C77 120.5(3) y
C79 C78 H78 119.7 ?
C77 C78 H78 119.7 ?
C78 C79 C80 121.7(3) y
C78 C79 H79 119.2 ?
C80 C79 H79 119.2 ?
C67 C80 C79 123.1(2) y
C67 C80 C75 120.4(2) y
C79 C80 C75 116.5(2) y

loop_
_geom_bond_atom_site_label_1
_geom_bond_atom_site_label_2
_geom_bond_distance
_geom_bond_publ_flag
Mg1 N2 2.0650(19) y
Mg1 N3 2.0667(18) y
Mg1 N4 2.0712(18) y
Mg1 N1 2.0762(19) y
N1 C2 1.341(3) y
N1 C26 1.475(3) y
N2 C4 1.328(3) y
N2 C6 1.465(3) y
N3 C42 1.338(3) y
N3 C66 1.461(3) y
N4 C44 1.340(3) y
N4 C46 1.478(3) y
Cl1 C3 1.775(2) y
Cl2 C43 1.779(2) y
C1 C2 1.515(3) y
C1 H1a 0.9600 ?
C1 H1b 0.9600 ?
C1 H1c 0.9600 ?
C2 C3 1.409(3) y
C3 C4 1.416(3) y
C4 C5 1.511(3) y
C5 H5a 0.9600 ?
C5 H5b 0.9600 ?
C5 H5c 0.9600 ?
C6 C7 1.533(3) y
C6 H6a 0.9700 ?
C6 H6b 0.9700 ?
C7 C20 1.416(3) y
C7 C8 1.423(3) y
C8 C13 1.429(3) y
C8 C9 1.433(3) y
C9 C10 1.365(4) y
C9 H9 0.9300 ?
C10 C11 1.402(4) y
C10 H10 0.9300 ?
C11 C12 1.345(4) y
C11 H11 0.9300 ?
C12 C13 1.436(4) y
C12 H12 0.9300 ?
C13 C14 1.384(4) y
C14 C15 1.393(4) y
C14 H14 0.9300 ?
C15 C16 1.424(3) y
C15 C20 1.437(3) y
C16 C17 1.346(4) y
C16 H16 0.9300 ?
C17 C18 1.409(4) y
C17 H17 0.9300 ?
C18 C19 1.359(3) y
C18 H18 0.9300 ?
C19 C20 1.447(3) y
C19 H19 0.9300 ?
C26 C27 1.516(3) y
C26 H26a 0.9700 ?
C26 H26b 0.9700 ?
C27 C28 1.398(3) y
C27 C40 1.408(3) y
C28 C29 1.429(4) y
C28 C33 1.441(3) y
C29 C30 1.356(4) y
C29 H29 0.9300 ?
C30 C31 1.421(4) y
C30 H30 0.9300 ?
C31 C32 1.356(4) y
C31 H31 0.9300 ?
C32 C33 1.418(4) y
C32 H32 0.9300 ?
C33 C34 1.390(4) y
C34 C35 1.383(4) y
C34 H34 0.9300 ?
C35 C36 1.421(4) y
C35 C40 1.449(3) y
C36 C37 1.346(4) y
C36 H36 0.9300 ?
C37 C38 1.423(4) y
C37 H37 0.9300 ?
C38 C39 1.350(4) y
C38 H38 0.9300 ?
C39 C40 1.423(4) y
C39 H39 0.9300 ?
C41 C42 1.512(3) y
C41 H41a 0.9600 ?
C41 H41b 0.9600 ?
C41 H41c 0.9600 ?
C42 C43 1.405(3) y
C43 C44 1.411(3) y
C44 C45 1.510(3) y
C45 H45a 0.9600 ?
C45 H45b 0.9600 ?
C45 H45c 0.9600 ?
C46 C47 1.507(3) y
C46 H46a 0.9700 ?
C46 H46b 0.9700 ?
C47 C48 1.405(3) y
C47 C60 1.410(4) y
C48 C49 1.433(4) y
C48 C53 1.438(3) y
C49 C50 1.355(4) y
C49 H49 0.9300 ?
C50 C51 1.417(4) y
C50 H50 0.9300 ?
C51 C52 1.350(4) y
C51 H51 0.9300 ?
C52 C53 1.420(4) y
C52 H52 0.9300 ?
C53 C54 1.394(4) y
C54 C55 1.383(4) y
C54 H54 0.9300 ?
C55 C56 1.429(4) y
C55 C60 1.439(3) y
C56 C57 1.346(4) y
C56 H56 0.9300 ?
C57 C58 1.406(4) y
C57 H57 0.9300 ?
C58 C59 1.348(4) y
C58 H58 0.9300 ?
C59 C60 1.424(4) y
C59 H59 0.9300 ?
C66 C67 1.543(3) y
C66 H66a 0.9700 ?
C66 H66b 0.9700 ?
C67 C80 1.421(3) y
C67 C68 1.423(3) y
C68 C69 1.428(3) y
C68 C73 1.446(3) y
C69 C70 1.368(3) y
C69 H69 0.9300 ?
C70 C71 1.407(4) y
C70 H70 0.9300 ?
C71 C72 1.347(4) y
C71 H71 0.9300 ?
C72 C73 1.431(4) y
C72 H72 0.9300 ?
C73 C74 1.376(4) y
C74 C75 1.385(4) y
C74 H74 0.9300 ?
C75 C76 1.427(4) y
C75 C80 1.434(4) y
C76 C77 1.333(4) y
C76 H76 0.9300 ?
C77 C78 1.420(4) y
C77 H77 0.9300 ?
C78 C79 1.361(3) y
C78 H78 0.9300 ?
C79 C80 1.433(3) y
C79 H79 0.9300 ?

loop_
_platon_squeeze_void_nr
_platon_squeeze_void_average_x
_platon_squeeze_void_average_y
_platon_squeeze_void_average_z
_platon_squeeze_void_volume
_platon_squeeze_void_count_electrons
_platon_squeeze_void_content
1 0.500 0.500 1.000 358 93 ' '
